data_4129765
loop_
_publ_author_name
'Wallace, Andrew J.'
'Jayasinghe, Chaminda D.'
'Polson, Matthew I. J.'
'Curnow, Owen J.'
'Crittenden, Deborah L.'

_publ_section_title
;
 Cyclopropenium Cations Break the Rules of Attraction to Form Closely
 Bound Dimers.
;
_journal_issue 49
_journal_name_full 'Journal of the American Chemical Society'
_journal_page_first 15528
_journal_page_last 15532
_journal_paper_doi 10.1021/jacs.5b10388
_journal_volume 137
_journal_year 2015
_chemical_formula_moiety 'I, C15 H30 N3'
_chemical_formula_sum 'C15 H30 I N3'
_chemical_formula_weight 379.32
_space_group_crystal_system monoclinic
_space_group_IT_number 15
_space_group_name_Hall '-C 2yc'
_space_group_name_H-M_alt 'C 1 2/c 1'
_atom_sites_solution_hydrogens geom
_atom_sites_solution_primary direct
_audit_creation_date 2014-04-11
_audit_creation_method
;
Olex2 1.2
(compiled 2014.03.20 svn.r2914 for OlexSys, GUI svn.r4816)
;
_cell_angle_alpha 90
_cell_angle_beta 104.431(3)
_cell_angle_gamma 90
_cell_formula_units_Z 8
_cell_length_a 18.4506(4)
_cell_length_b 10.6276(3)
_cell_length_c 19.3662(5)
_cell_measurement_reflns_used 8432
_cell_measurement_temperature 120.01(10)
_cell_measurement_theta_max 76.6080
_cell_measurement_theta_min 4.7200
_cell_volume 3677.62(17)
_computing_cell_refinement
;
CrysAlisPro, Agilent Technologies,
Version 1.171.37.31 (release 14-01-2014 CrysAlis171 .NET)
(compiled Jan 14 2014,18:38:05)
;
_computing_data_collection
;
CrysAlisPro, Agilent Technologies,
Version 1.171.37.31 (release 14-01-2014 CrysAlis171 .NET)
(compiled Jan 14 2014,18:38:05)
;
_computing_data_reduction
;
CrysAlisPro, Agilent Technologies,
Version 1.171.37.31 (release 14-01-2014 CrysAlis171 .NET)
(compiled Jan 14 2014,18:38:05)
;
_computing_molecular_graphics 'Olex2 (Dolomanov et al., 2009)'
_computing_publication_material 'Olex2 (Dolomanov et al., 2009)'
_computing_structure_refinement 'ShelXL (Sheldrick, 2008)'
_computing_structure_solution 'ShelXS (Sheldrick, 2008)'
_diffrn_ambient_environment N~2~
_diffrn_ambient_temperature 120.01(10)
_diffrn_detector 'CCD plate'
_diffrn_detector_area_resol_mean 10.6501
_diffrn_detector_type Atlas
_diffrn_measured_fraction_theta_full 0.999
_diffrn_measured_fraction_theta_max 0.991
_diffrn_measurement_device 'four-circle diffractometer'
_diffrn_measurement_device_type 'SuperNova, Dual, Cu at zero, Atlas'
_diffrn_measurement_method '\w scans'
_diffrn_orient_matrix_UB_11 0.0267894500
_diffrn_orient_matrix_UB_12 -0.1350378500
_diffrn_orient_matrix_UB_13 -0.0086868000
_diffrn_orient_matrix_UB_21 -0.0196134500
_diffrn_orient_matrix_UB_22 0.0178347500
_diffrn_orient_matrix_UB_23 -0.0815588000
_diffrn_orient_matrix_UB_31 0.0795225000
_diffrn_orient_matrix_UB_32 0.0496425000
_diffrn_orient_matrix_UB_33 0.0049682000
_diffrn_radiation_monochromator mirror
_diffrn_radiation_probe x-ray
_diffrn_radiation_type CuK\a
_diffrn_radiation_wavelength 1.54184
_diffrn_reflns_av_R_equivalents 0.0313
_diffrn_reflns_av_unetI/netI 0.0257
_diffrn_reflns_Laue_measured_fraction_full 0.999
_diffrn_reflns_Laue_measured_fraction_max 0.991
_diffrn_reflns_limit_h_max 23
_diffrn_reflns_limit_h_min -19
_diffrn_reflns_limit_k_max 13
_diffrn_reflns_limit_k_min -13
_diffrn_reflns_limit_l_max 24
_diffrn_reflns_limit_l_min -21
_diffrn_reflns_number 14985
_diffrn_reflns_point_group_measured_fraction_full 0.999
_diffrn_reflns_point_group_measured_fraction_max 0.991
_diffrn_reflns_theta_full 67.684
_diffrn_reflns_theta_max 77.100
_diffrn_reflns_theta_min 4.716
_diffrn_source 'sealed X-ray tube'
_diffrn_source_type 'SuperNova (Cu) X-ray Source'
_exptl_absorpt_coefficient_mu 13.615
_exptl_absorpt_correction_T_max 0.440
_exptl_absorpt_correction_T_min 0.224
_exptl_absorpt_correction_type gaussian
_exptl_absorpt_process_details
;
CrysAlisPro, Agilent Technologies,
Version 1.171.37.31 (release 14-01-2014 CrysAlis171 .NET)
(compiled Jan 14 2014,18:38:05)
Numerical absorption correction based on gaussian integration over
			a multifaceted crystal model
Empirical absorption correction using spherical harmonics,
 implemented in SCALE3 ABSPACK scaling algorithm.
;
_exptl_crystal_colour colourless
_exptl_crystal_colour_primary colourless
_exptl_crystal_density_diffrn 1.370
_exptl_crystal_description
;
;
_exptl_crystal_F_000 1552
_exptl_crystal_size_max 0.1967
_exptl_crystal_size_mid 0.1095
_exptl_crystal_size_min 0.0949
_refine_diff_density_max 0.522
_refine_diff_density_min -0.797
_refine_diff_density_rms 0.078
_refine_ls_extinction_method none
_refine_ls_goodness_of_fit_ref 1.026
_refine_ls_hydrogen_treatment constr
_refine_ls_matrix_type full
_refine_ls_number_parameters 178
_refine_ls_number_reflns 3870
_refine_ls_number_restraints 0
_refine_ls_restrained_S_all 1.026
_refine_ls_R_factor_all 0.0263
_refine_ls_R_factor_gt 0.0234
_refine_ls_shift/su_max 0.001
_refine_ls_shift/su_mean 0.000
_refine_ls_structure_factor_coef Fsqd
_refine_ls_weighting_details
;
 w=1/[\s^2^(Fo^2^)+(0.0382P)^2^+1.5008P]
 where P=(Fo^2^+2Fc^2^)/3
;
_refine_ls_weighting_scheme calc
_refine_ls_wR_factor_gt 0.0613
_refine_ls_wR_factor_ref 0.0634
_reflns_Friedel_coverage 0.000
_reflns_number_gt 3547
_reflns_number_total 3870
_reflns_threshold_expression 'I > 2\s(I)'
_cod_data_source_file ja5b10388_si_003.cif
_cod_data_source_block cham2ra
_cod_original_cell_volume 3677.61(16)
_cod_database_code 4129765
_shelxl_version_number 2013-2
_chemical_oxdiff_formula C15H30N3I1
_shelx_space_group_comment
;
The symmetry employed for this shelxl refinement is uniquely defined
by the following loop, which should always be used as a source of
symmetry information in preference to the above space-group names.
They are only intended as comments.
;
_reflns_odcompleteness_completeness 99.94
_reflns_odcompleteness_iscentric 1
_reflns_odcompleteness_theta 66.97
_olex2_refinement_description
;
1. Fixed Uiso
 At 1.2 times of:
  All C(H,H) groups
 At 1.5 times of:
  All C(H,H,H) groups
2.a Secondary CH2 refined with riding coordinates:
 C23(H23A,H23B), C31(H31A,H31B), C11(H11A,H11B), C33(H33A,H33B), C21(H21A,
 H21B), C13(H13A,H13B)
2.b Idealised Me refined as rotating group:
 C12(H12A,H12B,H12C), C22(H22A,H22B,H22C), C32(H32A,H32B,H32C), C34(H34A,H34B,
 H34C), C14(H14A,H14B,H14C), C24(H24A,H24B,H24C)
;
_olex2_computing_structure_refinement_long 'ShelXL (Sheldrick, 2008)'
_olex2_computing_structure_solution_long 'ShelXS (Sheldrick, 2008)'

loop_
_space_group_symop_operation_xyz
'x, y, z'
'-x, y, -z+1/2'
'x+1/2, y+1/2, z'
'-x+1/2, y+1/2, -z+1/2'
'-x, -y, -z'
'x, -y, z-1/2'
'-x+1/2, -y+1/2, -z'
'x+1/2, -y+1/2, z-1/2'

loop_
_atom_site_label
_atom_site_type_symbol
_atom_site_fract_x
_atom_site_fract_y
_atom_site_fract_z
_atom_site_U_iso_or_equiv
_atom_site_adp_type
_atom_site_occupancy
_atom_site_site_symmetry_order
_atom_site_calc_flag
_atom_site_refinement_flags_posn
I1 I 0.15815(2) 0.46530(2) 0.21490(2) 0.02826(6) Uani 1 1 d .
C2 C 0.45122(12) 0.5272(2) 0.15991(11) 0.0238(4) Uani 1 1 d .
N3 N 0.59189(10) 0.48424(18) 0.16461(10) 0.0243(3) Uani 1 1 d .
N1 N 0.42910(10) 0.28278(17) 0.16229(10) 0.0262(4) Uani 1 1 d .
N2 N 0.40928(10) 0.62867(18) 0.16021(10) 0.0281(4) Uani 1 1 d .
C23 C 0.44011(13) 0.7565(2) 0.16012(12) 0.0297(4) Uani 1 1 d .
H23A H 0.4941 0.7511 0.1690 0.036 Uiso 1 1 calc R
H23B H 0.4287 0.8044 0.1988 0.036 Uiso 1 1 calc R
C1 C 0.45798(11) 0.3976(2) 0.16062(10) 0.0233(4) Uani 1 1 d .
C31 C 0.62230(12) 0.6104(2) 0.15712(11) 0.0270(4) Uani 1 1 d .
H31A H 0.6765 0.6057 0.1695 0.032 Uiso 1 1 calc R
H31B H 0.6079 0.6670 0.1907 0.032 Uiso 1 1 calc R
C11 C 0.47469(12) 0.1718(2) 0.15635(11) 0.0272(4) Uani 1 1 d .
H11A H 0.4500 0.0973 0.1683 0.033 Uiso 1 1 calc R
H11B H 0.5227 0.1792 0.1908 0.033 Uiso 1 1 calc R
C33 C 0.63945(12) 0.3739(2) 0.16263(12) 0.0291(4) Uani 1 1 d .
H33A H 0.6130 0.2987 0.1707 0.035 Uiso 1 1 calc R
H33B H 0.6845 0.3805 0.2010 0.035 Uiso 1 1 calc R
C12 C 0.48783(14) 0.1551(2) 0.08230(12) 0.0331(5) Uani 1 1 d .
H12A H 0.4415 0.1335 0.0492 0.050 Uiso 1 1 calc GR
H12B H 0.5236 0.0891 0.0834 0.050 Uiso 1 1 calc GR
H12C H 0.5066 0.2322 0.0676 0.050 Uiso 1 1 calc GR
C22 C 0.28462(14) 0.5758(2) 0.07962(13) 0.0342(5) Uani 1 1 d .
H22A H 0.2843 0.6445 0.0474 0.051 Uiso 1 1 calc GR
H22B H 0.2341 0.5554 0.0804 0.051 Uiso 1 1 calc GR
H22C H 0.3077 0.5038 0.0641 0.051 Uiso 1 1 calc GR
C21 C 0.32845(12) 0.6133(2) 0.15411(12) 0.0297(4) Uani 1 1 d .
H21A H 0.3085 0.6919 0.1671 0.036 Uiso 1 1 calc R
H21B H 0.3214 0.5496 0.1877 0.036 Uiso 1 1 calc R
C13 C 0.34923(12) 0.2656(2) 0.15974(12) 0.0310(5) Uani 1 1 d .
H13A H 0.3280 0.3461 0.1677 0.037 Uiso 1 1 calc R
H13B H 0.3447 0.2094 0.1979 0.037 Uiso 1 1 calc R
C32 C 0.59561(14) 0.6646(2) 0.08249(12) 0.0345(5) Uani 1 1 d .
H32A H 0.6161 0.6162 0.0500 0.052 Uiso 1 1 calc GR
H32B H 0.6120 0.7504 0.0825 0.052 Uiso 1 1 calc GR
H32C H 0.5420 0.6615 0.0679 0.052 Uiso 1 1 calc GR
C34 C 0.66128(15) 0.3607(3) 0.09249(14) 0.0406(6) Uani 1 1 d .
H34A H 0.6172 0.3652 0.0537 0.061 Uiso 1 1 calc GR
H34B H 0.6855 0.2810 0.0913 0.061 Uiso 1 1 calc GR
H34C H 0.6949 0.4273 0.0881 0.061 Uiso 1 1 calc GR
C14 C 0.30489(14) 0.2120(3) 0.08916(14) 0.0457(7) Uani 1 1 d .
H14A H 0.3132 0.2625 0.0508 0.069 Uiso 1 1 calc GR
H14B H 0.2526 0.2122 0.0880 0.069 Uiso 1 1 calc GR
H14C H 0.3209 0.1273 0.0841 0.069 Uiso 1 1 calc GR
C24 C 0.40947(17) 0.8264(2) 0.09043(14) 0.0412(6) Uani 1 1 d .
H24A H 0.4178 0.7773 0.0516 0.062 Uiso 1 1 calc GR
H24B H 0.4345 0.9060 0.0920 0.062 Uiso 1 1 calc GR
H24C H 0.3567 0.8402 0.0838 0.062 Uiso 1 1 calc GR
C3 C 0.51959(13) 0.47181(18) 0.16147(11) 0.0231(4) Uani 1 1 d .

loop_
_atom_site_aniso_label
_atom_site_aniso_U_11
_atom_site_aniso_U_22
_atom_site_aniso_U_33
_atom_site_aniso_U_23
_atom_site_aniso_U_13
_atom_site_aniso_U_12
I1 0.02361(9) 0.02682(9) 0.03578(9) 0.00051(5) 0.01009(6) 0.00017(4)
C2 0.0217(10) 0.0260(10) 0.0253(9) 0.0017(7) 0.0090(7) -0.0010(7)
N3 0.0183(8) 0.0271(9) 0.0287(8) -0.0034(7) 0.0079(7) -0.0015(7)
N1 0.0205(8) 0.0240(8) 0.0327(9) 0.0038(7) 0.0038(7) -0.0017(7)
N2 0.0237(9) 0.0276(9) 0.0368(9) 0.0044(7) 0.0148(7) 0.0044(7)
C23 0.0352(11) 0.0241(10) 0.0317(10) -0.0024(8) 0.0121(9) 0.0022(8)
C1 0.0176(8) 0.0278(10) 0.0241(8) 0.0031(7) 0.0044(7) 0.0022(8)
C31 0.0233(9) 0.0310(10) 0.0275(9) -0.0015(8) 0.0076(7) -0.0064(8)
C11 0.0285(10) 0.0232(9) 0.0279(9) 0.0005(8) 0.0033(8) -0.0005(8)
C33 0.0211(9) 0.0321(11) 0.0336(10) -0.0037(8) 0.0057(8) 0.0041(8)
C12 0.0388(12) 0.0308(11) 0.0286(10) 0.0011(9) 0.0063(9) -0.0021(9)
C22 0.0308(11) 0.0419(13) 0.0311(11) 0.0052(9) 0.0097(9) 0.0066(10)
C21 0.0234(10) 0.0372(11) 0.0318(10) 0.0057(9) 0.0132(8) 0.0078(9)
C13 0.0222(10) 0.0373(12) 0.0328(10) 0.0086(9) 0.0055(8) -0.0043(9)
C32 0.0321(11) 0.0410(13) 0.0319(11) 0.0031(9) 0.0110(9) -0.0055(10)
C34 0.0357(12) 0.0473(15) 0.0413(13) -0.0104(11) 0.0143(10) 0.0092(10)
C14 0.0259(12) 0.0694(19) 0.0380(12) 0.0066(12) 0.0010(10) -0.0148(12)
C24 0.0603(17) 0.0275(11) 0.0362(12) 0.0029(9) 0.0125(11) -0.0030(11)
C3 0.0254(11) 0.0215(9) 0.0242(9) -0.0007(7) 0.0095(8) 0.0004(7)

loop_
_atom_type_symbol
_atom_type_description
_atom_type_scat_dispersion_real
_atom_type_scat_dispersion_imag
_atom_type_scat_source
C C 0.0181 0.0091 'International Tables Vol C Tables 4.2.6.8 and 6.1.1.4'
H H 0.0000 0.0000 'International Tables Vol C Tables 4.2.6.8 and 6.1.1.4'
N N 0.0311 0.0180 'International Tables Vol C Tables 4.2.6.8 and 6.1.1.4'
I I -0.3257 6.8362 'International Tables Vol C Tables 4.2.6.8 and 6.1.1.4'

loop_
_exptl_crystal_face_index_h
_exptl_crystal_face_index_k
_exptl_crystal_face_index_l
_exptl_crystal_face_perp_dist
_exptl_oxdiff_crystal_face_indexfrac_h
_exptl_oxdiff_crystal_face_indexfrac_k
_exptl_oxdiff_crystal_face_indexfrac_l
_exptl_oxdiff_crystal_face_x
_exptl_oxdiff_crystal_face_y
_exptl_oxdiff_crystal_face_z
1 -1 0 0.0760 1.0001 -1.0000 -0.0003 0.1618 -0.0374 0.0299
7 5 -2 0.0610 7.0000 5.0003 -1.9985 -0.4703 0.1149 0.7950
-7 -5 2 0.0500 -7.0000 -5.0003 1.9985 0.4703 -0.1149 -0.7950
-3 -5 1 0.0500 -2.9998 -5.0002 0.9985 0.5862 -0.1118 -0.4818
8 2 5 0.0855 8.0003 2.0000 4.9996 -0.0992 -0.5290 0.7603
0 0 1 0.0669 0.0000 -0.0000 0.9999 -0.0087 -0.0815 0.0050
-2 0 5 0.0674 -2.0000 -0.0001 4.9994 -0.0970 -0.3685 -0.1342
0 0 -1 0.0281 -0.0000 0.0000 -0.9999 0.0087 0.0815 -0.0050
-5 5 1 0.0577 -5.0004 5.0001 1.0015 -0.8179 0.1056 -0.1445
-1 5 2 0.0480 -1.0002 5.0001 2.0012 -0.7194 -0.0544 0.1786
-2 -4 -5 0.0377 -2.0000 -4.0000 -5.0004 0.5300 0.3757 -0.3825
5 -1 -5 0.0646 5.0001 -0.9999 -4.9998 0.3124 0.2919 0.3231
-2 0 -5 0.0223 -2.0002 0.0001 -4.9992 -0.0102 0.4470 -0.1839
2 2 -5 0.0366 1.9999 2.0002 -4.9988 -0.1731 0.4041 0.2335

loop_
_geom_angle_atom_site_label_1
_geom_angle_atom_site_label_2
_geom_angle_atom_site_label_3
_geom_angle
N2 C2 C1 149.3(2)
N2 C2 C3 150.8(2)
C1 C2 C3 59.82(14)
C33 N3 C31 118.56(18)
C3 N3 C31 119.28(18)
C3 N3 C33 121.27(18)
C1 N1 C11 119.46(18)
C1 N1 C13 120.96(19)
C11 N1 C13 119.01(18)
C2 N2 C23 121.55(19)
C2 N2 C21 119.22(19)
C23 N2 C21 119.00(18)
N2 C23 C24 113.2(2)
N1 C1 C2 151.05(19)
N1 C1 C3 148.7(2)
C3 C1 C2 60.18(15)
N3 C31 C32 113.42(18)
N1 C11 C12 113.31(18)
N3 C33 C34 113.0(2)
N2 C21 C22 113.13(18)
N1 C13 C14 112.8(2)
N3 C3 C2 149.1(2)
N3 C3 C1 150.8(2)
C1 C3 C2 60.01(16)

loop_
_geom_bond_atom_site_label_1
_geom_bond_atom_site_label_2
_geom_bond_distance
C2 N2 1.328(3)
C2 C1 1.383(3)
C2 C3 1.386(3)
N3 C31 1.474(3)
N3 C33 1.471(3)
N3 C3 1.327(3)
N1 C1 1.335(3)
N1 C11 1.469(3)
N1 C13 1.474(3)
N2 C23 1.473(3)
N2 C21 1.475(3)
C23 C24 1.521(3)
C1 C3 1.380(3)
C31 C32 1.520(3)
C11 C12 1.523(3)
C33 C34 1.517(3)
C22 C21 1.521(3)
C13 C14 1.518(3)

loop_
_geom_torsion_atom_site_label_1
_geom_torsion_atom_site_label_2
_geom_torsion_atom_site_label_3
_geom_torsion_atom_site_label_4
_geom_torsion
C2 N2 C23 C24 110.6(2)
C2 N2 C21 C22 -72.9(3)
C2 C1 C3 N3 177.0(4)
N1 C1 C3 C2 -177.3(4)
N1 C1 C3 N3 -0.4(7)
N2 C2 C1 N1 -0.4(7)
N2 C2 C1 C3 -177.5(4)
N2 C2 C3 N3 0.3(7)
N2 C2 C3 C1 177.4(5)
C23 N2 C21 C22 101.8(2)
C1 C2 N2 C23 178.7(3)
C1 C2 N2 C21 -6.7(5)
C1 C2 C3 N3 -177.1(4)
C1 N1 C11 C12 -70.3(3)
C1 N1 C13 C14 108.5(3)
C31 N3 C33 C34 -61.7(3)
C31 N3 C3 C2 -9.6(5)
C31 N3 C3 C1 175.5(3)
C11 N1 C1 C2 175.5(3)
C11 N1 C1 C3 -9.2(5)
C11 N1 C13 C14 -62.8(3)
C33 N3 C31 C32 100.1(2)
C33 N3 C3 C2 -178.7(3)
C33 N3 C3 C1 6.4(5)
C21 N2 C23 C24 -64.0(3)
C13 N1 C1 C2 4.3(5)
C13 N1 C1 C3 179.5(3)
C13 N1 C11 C12 101.1(2)
C3 C2 N2 C23 3.1(5)
C3 C2 N2 C21 177.7(4)
C3 C2 C1 N1 177.1(4)
C3 N3 C31 C32 -69.2(3)
C3 N3 C33 C34 107.4(2)
